data_9015912
loop_
_publ_author_name
'Ertl, A.'
'Schuster, R.'
'Hughes, J. M.'
'Ludwig, T.'
'Meyer, H.-P.'
'Finger, F.'
'Dyar, M. D.'
'Ruschel, K.'
'Rossman, G. R.'
'Klotzli, U.'
'Brandstatter, F.'
'Lengauer, C. L.'
'Tillmanns, E.'

_publ_section_title
;
 Li-bearing tourmalines in Variscan granitic pegmatites
 from the Moldanubian nappes, Lower Austria
 Note: Sample MAP12
;
_journal_name_full 'European Journal of Mineralogy'
_journal_page_first 695
_journal_page_last 715
_journal_paper_doi 10.1127/0935-1221/2012/0024-2203
_journal_volume 24
_journal_year 2012
_chemical_compound_source 'Maigen, Moldanubian nappes, Lower Austria'
_chemical_formula_sum 'Al7.392 B3.042 Ca0.02 F0.81 H3.19 Li0.78 Mn0.651 Na0.84 O30.19 Si5.922 Ti0.009'
_chemical_name_mineral Fluor-elbaite
_space_group_IT_number 160
_symmetry_space_group_name_Hall 'R 3 -2"'
_symmetry_space_group_name_H-M 'R 3 m :H'
_cell_angle_alpha 90
_cell_angle_beta 90
_cell_angle_gamma 120
_cell_formula_units_Z 3
_cell_length_a 15.8887
_cell_length_b 15.8887
_cell_length_c 7.1202
_cell_volume 1556.681
_database_code_amcsd 0019403
_exptl_crystal_density_diffrn 3.079
_cod_original_sg_symbol_H-M 'R 3 m'
_cod_original_formula_sum 'Na.84 Ca.02 Al7.392 Li.78 Mn.651 Ti.009 Si5.922 B3.042 F.81 O30.19 H3.19'
_cod_database_code 9015912

loop_
_space_group_symop_operation_xyz
x,y,z
2/3+x,1/3+y,1/3+z
1/3+x,2/3+y,2/3+z
x,x-y,z
2/3+x,1/3+x-y,1/3+z
1/3+x,2/3+x-y,2/3+z
-y,-x,z
2/3-y,1/3-x,1/3+z
1/3-y,2/3-x,2/3+z
-x+y,y,z
2/3-x+y,1/3+y,1/3+z
1/3-x+y,2/3+y,2/3+z
-y,x-y,z
2/3-y,1/3+x-y,1/3+z
1/3-y,2/3+x-y,2/3+z
-x+y,-x,z
2/3-x+y,1/3-x,1/3+z
1/3-x+y,2/3-x,2/3+z

loop_
_atom_site_label
_atom_site_fract_x
_atom_site_fract_y
_atom_site_fract_z
_atom_site_occupancy
_atom_site_U_iso_or_equiv
_atom_site_type_symbol
_atom_site_attached_hydrogens
NaX 0.00000 0.00000 0.24950 0.84000 0.02680 Na 0
CaX 0.00000 0.00000 0.24950 0.02000 0.02680 Ca 0
AlY 0.12373 0.06186 0.35670 0.45000 0.01110 Al 0
LiY 0.12373 0.06186 0.35670 0.26000 0.01110 Li 0
Mn2+Y 0.12373 0.06186 0.35670 0.21700 0.01110 Mn 0
Ti4+Y 0.12373 0.06186 0.35670 0.00300 0.01110 Ti 0
AlZ 0.29754 0.26074 0.37275 1.00000 0.00790 Al 0
SiT 0.19192 0.18998 0.01580 0.98700 0.00670 Si 0
AlT 0.19192 0.18998 0.01580 0.00700 0.00670 Al 0
BT 0.19192 0.18998 0.01580 0.00700 0.00670 B 0
B 0.10962 0.21924 0.47070 1.00000 0.00830 B 0
F1 0.00000 0.00000 0.20100 0.81000 0.05800 F 0
O-H1 0.00000 0.00000 0.20100 0.19000 0.05800 O 1
O2 0.06081 0.12162 0.49970 1.00000 0.02030 O 0
O3 0.26810 0.13405 0.47460 1.00000 0.01320 O 0
H3 0.26600 0.13300 0.58800 1.00000 0.01900 H 0
O4 0.09330 0.18660 0.08740 1.00000 0.01030 O 0
O5 0.18669 0.09335 0.10950 1.00000 0.01070 O 0
O6 0.19673 0.18670 0.20860 1.00000 0.00990 O 0
O7 0.28577 0.28582 0.09590 1.00000 0.00850 O 0
O8 0.20987 0.27064 0.45693 1.00000 0.01010 O 0

loop_
_cod_changelog_entry_id
_cod_changelog_entry_author
_cod_changelog_entry_date
_cod_changelog_entry_text
1
;cod-tools version 3.8.0
Id: cif_guess_AMCSD_atom_types 9574 2023-05-10 09:00:05Z saulius
;
2023-05-10T18:56:30+03:00
;Derived atom types and hydrogen counts
from atom names that follow the AMCSD naming convention
(Wat == water, O-H == hydroxyl).
;

loop_
_cod_related_entry_id
_cod_related_entry_database
_cod_related_entry_code
1 AMCSD 0019403
